data_7057871
loop_
_publ_author_name
'Das, Avijit'
'Goswami, Soumyabrata'
'Ghosh, Ashutosh'

_publ_section_title
;
 Rare azido and hydroxido bridged tetranuclear Co(II) complexes of a
 polynucleating Mannich base ligand with defect dicubane core: Structures,
 magnetism and phenoxazinone synthase like activity
;
_journal_name_full 'New Journal of Chemistry'
_journal_paper_doi 10.1039/C8NJ04750B
_journal_year 2018
_chemical_formula_sum 'C54 H74 Co4 N10 O10 S2'
_chemical_formula_weight 1323.07
_space_group_crystal_system monoclinic
_space_group_IT_number 14
_space_group_name_Hall '-P 2ybc'
_space_group_name_H-M_alt 'P 1 21/c 1'
_symmetry_space_group_name_Hall '-P 2ybc'
_symmetry_space_group_name_H-M 'P 1 21/c 1'
_atom_sites_solution_hydrogens mixed
_audit_creation_method SHELXL-2014/7
_audit_update_record
;
2018-10-26 deposited with the CCDC.
2018-10-30 downloaded from the CCDC.
;
_cell_angle_alpha 90
_cell_angle_beta 100.166(10)
_cell_angle_gamma 90
_cell_formula_units_Z 2
_cell_length_a 10.494(3)
_cell_length_b 13.481(3)
_cell_length_c 22.380(5)
_cell_measurement_reflns_used 9794
_cell_measurement_temperature 298(2)
_cell_measurement_theta_max 24.920
_cell_measurement_theta_min 2.388
_cell_volume 3116.4(13)
_computing_cell_refinement 'Bruker SAINT'
_computing_data_collection 'Bruker APEX2'
_computing_data_reduction 'Bruker SAINT'
_computing_molecular_graphics PLATON(Spek,2004)
_computing_publication_material 'SHELXL-2014/7, PLATON, WINGX (Ferrugia, 2012)'
_computing_structure_refinement 'SHELXL-2014/7 (Sheldrick, 2014)'
_computing_structure_solution 'SHELXT 2014/4 (Sheldrick, 2014)'
_diffrn_ambient_temperature 298(2)
_diffrn_measured_fraction_theta_full 0.998
_diffrn_measured_fraction_theta_max 0.998
_diffrn_measurement_device_type 'Bruker APEX-II CCD'
_diffrn_measurement_method '\f and \w scans'
_diffrn_radiation_type MoK\a
_diffrn_radiation_wavelength 0.71073
_diffrn_reflns_av_R_equivalents 0.0931
_diffrn_reflns_av_unetI/netI 0.0434
_diffrn_reflns_Laue_measured_fraction_full 0.998
_diffrn_reflns_Laue_measured_fraction_max 0.998
_diffrn_reflns_limit_h_max 12
_diffrn_reflns_limit_h_min -12
_diffrn_reflns_limit_k_max 15
_diffrn_reflns_limit_k_min -15
_diffrn_reflns_limit_l_max 26
_diffrn_reflns_limit_l_min -26
_diffrn_reflns_number 61521
_diffrn_reflns_point_group_measured_fraction_full 0.998
_diffrn_reflns_point_group_measured_fraction_max 0.998
_diffrn_reflns_theta_full 24.920
_diffrn_reflns_theta_max 24.920
_diffrn_reflns_theta_min 2.388
_exptl_absorpt_coefficient_mu 1.174
_exptl_absorpt_correction_T_max 0.651
_exptl_absorpt_correction_T_min 0.545
_exptl_absorpt_correction_type multi-scan
_exptl_absorpt_process_details SADABS
_exptl_crystal_colour BLUE
_exptl_crystal_density_diffrn 1.410
_exptl_crystal_description NEEDLE
_exptl_crystal_F_000 1376.0
_exptl_crystal_size_max 0.16
_exptl_crystal_size_mid 0.12
_exptl_crystal_size_min 0.10
_refine_diff_density_max 0.448
_refine_diff_density_min -0.422
_refine_diff_density_rms 0.067
_refine_ls_extinction_method none
_refine_ls_goodness_of_fit_ref 0.987
_refine_ls_hydrogen_treatment mixed
_refine_ls_matrix_type full
_refine_ls_number_parameters 373
_refine_ls_number_reflns 5428
_refine_ls_number_restraints 0
_refine_ls_restrained_S_all 0.987
_refine_ls_R_factor_all 0.0645
_refine_ls_R_factor_gt 0.0431
_refine_ls_shift/su_max 0.001
_refine_ls_shift/su_mean 0.000
_refine_ls_structure_factor_coef Fsqd
_refine_ls_weighting_details 'w=1/[\s^2^(Fo^2^)+(0.1000P)^2^+0.6122P] where P=(Fo^2^+2Fc^2^)/3'
_refine_ls_weighting_scheme calc
_refine_ls_wR_factor_gt 0.1267
_refine_ls_wR_factor_ref 0.1416
_reflns_Friedel_coverage 0.000
_reflns_number_gt 4203
_reflns_number_total 5428
_reflns_threshold_expression 'I > 2\s(I)'
_cod_data_source_file c8nj04750b2.cif
_cod_data_source_block 2
_cod_depositor_comments
;
The following automatic conversions were performed:

'_exptl_absorpt_correction_type' value 'MULTI-SCAN' changed to
'multi-scan' according to
/home/data/users/saulius/crontab/automatic-downloads/rss-feeds/RSC/lib/dictionaries/cif_core.dic
dictionary named 'cif_core.dic' version 2.4.2 from 2011-04-26.

Automatic conversion script
Id: cif_fix_values 4973 2017-02-22 13:04:09Z antanas 
;
_cod_database_code 7057871
_shelx_shelxl_version_number 2014/7
_shelx_space_group_comment
;
The symmetry employed for this shelxl refinement is uniquely defined
by the following loop, which should always be used as a source of
symmetry information in preference to the above space-group names.
They are only intended as comments.
;

loop_
_space_group_symop_operation_xyz
'x, y, z'
'-x, y+1/2, -z+1/2'
'-x, -y, -z'
'x, -y-1/2, z-1/2'

loop_
_atom_site_label
_atom_site_type_symbol
_atom_site_fract_x
_atom_site_fract_y
_atom_site_fract_z
_atom_site_U_iso_or_equiv
_atom_site_adp_type
_atom_site_occupancy
_atom_site_site_symmetry_order
_atom_site_calc_flag
_atom_site_refinement_flags_posn
_atom_site_refinement_flags_adp
Co1 Co 0.61241(4) 0.46734(3) 0.46453(2) 0.02601(16) Uani 1 1 d . .
Co2 Co 0.32086(4) 0.40539(4) 0.41371(2) 0.03195(17) Uani 1 1 d . .
O5 O 0.4282(2) 0.53336(18) 0.44633(11) 0.0292(5) Uani 1 1 d . .
O3 O 0.7089(2) 0.59501(16) 0.50187(10) 0.0330(6) Uani 1 1 d . .
O1 O 0.4973(2) 0.34842(16) 0.43034(10) 0.0343(6) Uani 1 1 d . .
O4 O 0.8146(3) 0.72992(19) 0.57829(11) 0.0456(7) Uani 1 1 d . .
O2 O 0.3598(2) 0.29177(19) 0.32697(11) 0.0445(7) Uani 1 1 d . .
N1 N 0.7767(3) 0.3614(2) 0.47764(13) 0.0343(7) Uani 1 1 d . .
N2 N 0.6979(3) 0.5061(2) 0.38428(13) 0.0341(7) Uani 1 1 d . .
C1 C 0.5356(3) 0.2661(2) 0.40509(16) 0.0330(8) Uani 1 1 d . .
C16 C 0.7669(3) 0.6709(2) 0.47907(15) 0.0310(8) Uani 1 1 d . .
C15 C 0.8269(3) 0.7448(3) 0.51926(16) 0.0355(8) Uani 1 1 d . .
C7 C 0.7321(4) 0.2580(3) 0.48597(17) 0.0395(9) Uani 1 1 d . .
H7A H 0.6840 0.2572 0.5192 0.047 Uiso 1 1 calc R U
H7B H 0.8072 0.2156 0.4972 0.047 Uiso 1 1 calc R U
C2 C 0.4643(4) 0.2325(3) 0.34962(17) 0.0385(9) Uani 1 1 d . .
C6 C 0.6481(4) 0.2160(3) 0.43035(16) 0.0371(9) Uani 1 1 d . .
C8 C 0.8431(4) 0.3681(3) 0.42448(17) 0.0430(9) Uani 1 1 d . .
H8A H 0.8035 0.3221 0.3933 0.052 Uiso 1 1 calc R U
H8B H 0.9334 0.3498 0.4366 0.052 Uiso 1 1 calc R U
C14 C 0.8915(4) 0.8238(3) 0.49858(19) 0.0436(10) Uani 1 1 d . .
H14 H 0.9295 0.8721 0.5257 0.052 Uiso 1 1 calc R U
C11 C 0.7705(3) 0.6811(3) 0.41780(15) 0.0354(8) Uani 1 1 d . .
C9 C 0.8339(4) 0.4729(3) 0.39907(18) 0.0417(9) Uani 1 1 d . .
H9A H 0.8821 0.5177 0.4287 0.050 Uiso 1 1 calc R U
H9B H 0.8724 0.4750 0.3627 0.050 Uiso 1 1 calc R U
C10 C 0.6941(4) 0.6138(3) 0.37070(15) 0.0411(9) Uani 1 1 d . .
H10A H 0.6043 0.6350 0.3642 0.049 Uiso 1 1 calc R U
H10B H 0.7252 0.6235 0.3328 0.049 Uiso 1 1 calc R U
C13 C 0.8996(4) 0.8311(3) 0.43692(19) 0.0471(10) Uani 1 1 d . .
C12 C 0.8387(4) 0.7607(3) 0.39796(18) 0.0428(9) Uani 1 1 d . .
H12 H 0.8427 0.7657 0.3569 0.051 Uiso 1 1 calc R U
C20 C 0.8662(4) 0.3907(3) 0.53385(18) 0.0485(11) Uani 1 1 d . .
H20A H 0.9400 0.3475 0.5400 0.073 Uiso 1 1 calc R U
H20B H 0.8222 0.3858 0.5679 0.073 Uiso 1 1 calc R U
H20C H 0.8942 0.4579 0.5300 0.073 Uiso 1 1 calc R U
C3 C 0.5018(4) 0.1488(3) 0.32173(19) 0.0525(11) Uani 1 1 d . .
H3 H 0.4527 0.1270 0.2854 0.063 Uiso 1 1 calc R U
C5 C 0.6842(4) 0.1324(3) 0.4012(2) 0.0523(11) Uani 1 1 d . .
H5 H 0.7593 0.0990 0.4183 0.063 Uiso 1 1 calc R U
C22 C 0.2999(4) 0.2782(3) 0.26565(17) 0.0537(11) Uani 1 1 d . .
H22A H 0.3640 0.2828 0.2400 0.080 Uiso 1 1 calc R U
H22B H 0.2354 0.3285 0.2545 0.080 Uiso 1 1 calc R U
H22C H 0.2598 0.2140 0.2610 0.080 Uiso 1 1 calc R U
C4 C 0.6118(5) 0.0969(3) 0.3473(2) 0.0592(12) Uani 1 1 d . .
C19 C 0.6295(4) 0.4561(3) 0.32900(16) 0.0484(11) Uani 1 1 d . .
H19A H 0.6709 0.4723 0.2953 0.073 Uiso 1 1 calc R U
H19B H 0.5411 0.4779 0.3206 0.073 Uiso 1 1 calc R U
H19C H 0.6321 0.3856 0.3352 0.073 Uiso 1 1 calc R U
C18 C 0.9770(5) 0.9149(3) 0.4151(2) 0.0679(14) Uani 1 1 d . .
H18A H 0.9668 0.9128 0.3716 0.102 Uiso 1 1 calc R U
H18B H 1.0668 0.9075 0.4325 0.102 Uiso 1 1 calc R U
H18C H 0.9460 0.9774 0.4273 0.102 Uiso 1 1 calc R U
C17 C 0.8819(5) 0.7954(4) 0.6236(2) 0.0658(14) Uani 1 1 d . .
H17A H 0.9716 0.7982 0.6201 0.099 Uiso 1 1 calc R U
H17B H 0.8742 0.7712 0.6632 0.099 Uiso 1 1 calc R U
H17C H 0.8449 0.8606 0.6180 0.099 Uiso 1 1 calc R U
C21 C 0.6495(6) 0.0050(4) 0.3156(3) 0.101(2) Uani 1 1 d . .
H21A H 0.7297 -0.0206 0.3375 0.152 Uiso 1 1 calc R U
H21B H 0.6596 0.0217 0.2750 0.152 Uiso 1 1 calc R U
H21C H 0.5830 -0.0443 0.3143 0.152 Uiso 1 1 calc R U
S1 S -0.00049(15) 0.52937(14) 0.25467(6) 0.0941(6) Uani 1 1 d . .
N3 N 0.1901(3) 0.4627(2) 0.34759(14) 0.0474(9) Uani 1 1 d . .
C50 C 0.1107(4) 0.4907(3) 0.30928(17) 0.0440(10) Uani 1 1 d . .
C53 C 0.5435(8) 0.8792(6) 0.4551(4) 0.154(3) Uani 1 1 d . .
H53A H 0.5877 0.8631 0.4223 0.232 Uiso 1 1 calc R U
H53B H 0.5283 0.8197 0.4763 0.232 Uiso 1 1 calc R U
H53C H 0.5957 0.9238 0.4826 0.232 Uiso 1 1 calc R U
C51 C 0.2907(8) 0.7358(5) 0.3167(4) 0.115(2) Uani 1 1 d . .
N4 N 0.3681(7) 0.7057(6) 0.3508(3) 0.148(3) Uani 1 1 d . .
C52 C 0.1851(10) 0.7769(8) 0.2737(6) 0.237(7) Uani 1 1 d . .
H52A H 0.1127 0.7324 0.2690 0.355 Uiso 1 1 calc R U
H52B H 0.2121 0.7860 0.2353 0.355 Uiso 1 1 calc R U
H52C H 0.1605 0.8398 0.2884 0.355 Uiso 1 1 calc R U
C54 C 0.4233(10) 0.9252(6) 0.4317(5) 0.145(3) Uani 1 1 d . .
N5 N 0.3275(9) 0.9667(7) 0.4162(6) 0.222(6) Uani 1 1 d . .
H100 H 0.415(4) 0.581(3) 0.4268(16) 0.034(12) Uiso 1 1 d . .

loop_
_atom_site_aniso_label
_atom_site_aniso_U_11
_atom_site_aniso_U_22
_atom_site_aniso_U_33
_atom_site_aniso_U_23
_atom_site_aniso_U_13
_atom_site_aniso_U_12
Co1 0.0209(3) 0.0292(3) 0.0259(3) -0.00422(18) -0.00163(19) -0.00065(18)
Co2 0.0236(3) 0.0411(3) 0.0281(3) -0.0047(2) -0.00380(19) -0.0001(2)
O5 0.0265(13) 0.0293(14) 0.0287(13) 0.0007(11) -0.0038(10) 0.0000(10)
O3 0.0330(14) 0.0339(14) 0.0312(13) -0.0050(10) 0.0032(11) -0.0089(10)
O1 0.0272(12) 0.0331(13) 0.0407(14) -0.0188(11) 0.0005(10) -0.0009(10)
O4 0.0508(17) 0.0483(16) 0.0378(15) -0.0145(12) 0.0080(13) -0.0183(13)
O2 0.0377(15) 0.0496(16) 0.0410(15) -0.0186(12) -0.0073(12) 0.0064(12)
N1 0.0257(15) 0.0342(17) 0.0396(17) -0.0081(13) -0.0039(13) 0.0008(13)
N2 0.0313(16) 0.0394(17) 0.0297(15) -0.0035(13) -0.0001(13) -0.0055(13)
C1 0.0318(19) 0.0280(18) 0.038(2) -0.0078(15) 0.0038(16) -0.0031(15)
C16 0.0243(17) 0.0278(18) 0.039(2) -0.0023(15) 0.0009(15) -0.0029(14)
C15 0.031(2) 0.031(2) 0.042(2) -0.0027(16) 0.0001(16) 0.0015(15)
C7 0.035(2) 0.035(2) 0.044(2) -0.0020(17) -0.0054(17) 0.0063(16)
C2 0.037(2) 0.035(2) 0.040(2) -0.0094(17) -0.0005(17) 0.0024(17)
C6 0.038(2) 0.0287(19) 0.042(2) -0.0068(16) -0.0006(17) 0.0040(16)
C8 0.032(2) 0.047(2) 0.051(2) -0.0121(19) 0.0105(18) 0.0054(17)
C14 0.043(2) 0.028(2) 0.057(3) -0.0064(18) 0.0022(19) -0.0068(17)
C11 0.0308(19) 0.036(2) 0.036(2) 0.0034(16) -0.0037(15) -0.0031(16)
C9 0.031(2) 0.050(2) 0.045(2) -0.0052(18) 0.0106(17) -0.0041(17)
C10 0.044(2) 0.047(2) 0.0282(19) 0.0076(17) -0.0035(17) -0.0108(18)
C13 0.042(2) 0.035(2) 0.061(3) 0.0146(19) -0.001(2) -0.0070(18)
C12 0.040(2) 0.044(2) 0.042(2) 0.0130(18) 0.0002(17) -0.0033(18)
C20 0.030(2) 0.049(2) 0.058(3) -0.0150(19) -0.0161(18) 0.0104(17)
C3 0.053(3) 0.046(2) 0.053(2) -0.027(2) -0.004(2) 0.002(2)
C5 0.048(3) 0.036(2) 0.067(3) -0.010(2) -0.006(2) 0.0106(19)
C22 0.059(3) 0.058(3) 0.039(2) -0.009(2) -0.007(2) 0.004(2)
C4 0.061(3) 0.044(2) 0.070(3) -0.025(2) 0.003(2) 0.014(2)
C19 0.058(3) 0.057(3) 0.0277(19) -0.0069(18) 0.0021(18) -0.015(2)
C18 0.071(3) 0.051(3) 0.078(3) 0.022(2) 0.003(3) -0.019(2)
C17 0.068(3) 0.074(3) 0.055(3) -0.028(2) 0.011(2) -0.031(3)
C21 0.105(5) 0.072(4) 0.114(5) -0.057(3) -0.015(4) 0.037(3)
S1 0.0637(9) 0.1499(16) 0.0597(8) 0.0397(9) -0.0137(7) 0.0192(9)
N3 0.049(2) 0.050(2) 0.0376(18) -0.0101(15) -0.0077(17) 0.0034(16)
C50 0.037(2) 0.058(3) 0.034(2) -0.0020(19) -0.0016(18) 0.0040(19)
C53 0.104(6) 0.142(7) 0.223(10) 0.027(7) 0.043(7) 0.025(6)
C51 0.112(6) 0.101(5) 0.126(6) 0.037(5) 0.008(5) 0.014(5)
N4 0.135(6) 0.135(6) 0.156(7) 0.033(5) -0.022(5) 0.033(5)
C52 0.151(9) 0.202(11) 0.318(15) 0.122(11) -0.069(10) -0.001(8)
C54 0.102(6) 0.106(6) 0.228(11) 0.034(7) 0.029(7) 0.010(5)
N5 0.120(7) 0.143(8) 0.392(17) 0.027(8) 0.013(9) 0.017(6)

loop_
_atom_type_symbol
_atom_type_description
_atom_type_scat_dispersion_real
_atom_type_scat_dispersion_imag
_atom_type_scat_source
C C 0.0033 0.0016 'International Tables Vol C Tables 4.2.6.8 and 6.1.1.4'
H H 0.0000 0.0000 'International Tables Vol C Tables 4.2.6.8 and 6.1.1.4'
N N 0.0061 0.0033 'International Tables Vol C Tables 4.2.6.8 and 6.1.1.4'
O O 0.0106 0.0060 'International Tables Vol C Tables 4.2.6.8 and 6.1.1.4'
S S 0.1246 0.1234 'International Tables Vol C Tables 4.2.6.8 and 6.1.1.4'
Co Co 0.3494 0.9721 'International Tables Vol C Tables 4.2.6.8 and 6.1.1.4'

loop_
_geom_angle_atom_site_label_1
_geom_angle_atom_site_label_2
_geom_angle_atom_site_label_3
_geom_angle
_geom_angle_site_symmetry_1
_geom_angle_site_symmetry_3
O1 Co1 O3 173.20(9) . .
O1 Co1 O5 78.44(9) . .
O3 Co1 O5 95.33(9) . .
O1 Co1 O5 98.27(9) . 3_666
O3 Co1 O5 77.93(9) . 3_666
O5 Co1 O5 81.54(10) . 3_666
O1 Co1 N2 100.19(10) . .
O3 Co1 N2 83.84(10) . .
O5 Co1 N2 103.54(10) . .
O5 Co1 N2 161.48(10) 3_666 .
O1 Co1 N1 86.53(10) . .
O3 Co1 N1 99.57(10) . .
O5 Co1 N1 164.84(10) . .
O5 Co1 N1 98.85(10) 3_666 .
N2 Co1 N1 80.91(11) . .
O3 Co2 O1 96.91(10) 3_666 .
O3 Co2 N3 120.64(12) 3_666 .
O1 Co2 N3 142.28(12) . .
O3 Co2 O5 80.59(9) 3_666 .
O1 Co2 O5 80.11(9) . .
N3 Co2 O5 101.27(12) . .
O3 Co2 O4 73.90(9) 3_666 3_666
O1 Co2 O4 104.14(10) . 3_666
N3 Co2 O4 90.62(12) . 3_666
O5 Co2 O4 154.45(9) . 3_666
Co1 O5 Co1 98.46(10) . 3_666
Co1 O5 Co2 97.87(10) . .
Co1 O5 Co2 97.95(11) 3_666 .
Co1 O5 H100 122(3) . .
Co1 O5 H100 119(3) 3_666 .
Co2 O5 H100 117(3) . .
C16 O3 Co2 121.9(2) . 3_666
C16 O3 Co1 134.2(2) . .
Co2 O3 Co1 103.47(10) 3_666 .
C1 O1 Co2 125.7(2) . .
C1 O1 Co1 126.8(2) . .
Co2 O1 Co1 103.56(10) . .
C15 O4 C17 118.4(3) . .
C15 O4 Co2 110.59(19) . 3_666
C17 O4 Co2 131.0(2) . 3_666
C2 O2 C22 118.0(3) . .
C8 N1 C20 110.3(3) . .
C8 N1 C7 111.0(3) . .
C20 N1 C7 108.0(3) . .
C8 N1 Co1 108.6(2) . .
C20 N1 Co1 107.5(2) . .
C7 N1 Co1 111.4(2) . .
C9 N2 C19 110.9(3) . .
C9 N2 C10 109.4(3) . .
C19 N2 C10 106.5(3) . .
C9 N2 Co1 105.2(2) . .
C19 N2 Co1 111.5(2) . .
C10 N2 Co1 113.5(2) . .
O1 C1 C6 121.8(3) . .
O1 C1 C2 119.2(3) . .
C6 C1 C2 118.9(3) . .
O3 C16 C11 123.2(3) . .
O3 C16 C15 118.6(3) . .
C11 C16 C15 118.2(3) . .
O4 C15 C14 124.9(3) . .
O4 C15 C16 113.9(3) . .
C14 C15 C16 121.2(3) . .
N1 C7 C6 113.5(3) . .
N1 C7 H7A 108.9 . .
C6 C7 H7A 108.9 . .
N1 C7 H7B 108.9 . .
C6 C7 H7B 108.9 . .
H7A C7 H7B 107.7 . .
O2 C2 C3 125.4(3) . .
O2 C2 C1 113.7(3) . .
C3 C2 C1 120.9(3) . .
C5 C6 C1 119.0(3) . .
C5 C6 C7 121.8(3) . .
C1 C6 C7 119.0(3) . .
N1 C8 C9 110.4(3) . .
N1 C8 H8A 109.6 . .
C9 C8 H8A 109.6 . .
N1 C8 H8B 109.6 . .
C9 C8 H8B 109.6 . .
H8A C8 H8B 108.1 . .
C15 C14 C13 120.1(3) . .
C15 C14 H14 119.9 . .
C13 C14 H14 119.9 . .
C16 C11 C12 119.5(3) . .
C16 C11 C10 121.9(3) . .
C12 C11 C10 118.4(3) . .
N2 C9 C8 111.1(3) . .
N2 C9 H9A 109.4 . .
C8 C9 H9A 109.4 . .
N2 C9 H9B 109.4 . .
C8 C9 H9B 109.4 . .
H9A C9 H9B 108.0 . .
N2 C10 C11 117.0(3) . .
N2 C10 H10A 108.1 . .
C11 C10 H10A 108.1 . .
N2 C10 H10B 108.1 . .
C11 C10 H10B 108.1 . .
H10A C10 H10B 107.3 . .
C12 C13 C14 118.4(4) . .
C12 C13 C18 121.7(4) . .
C14 C13 C18 119.8(4) . .
C13 C12 C11 122.3(4) . .
C13 C12 H12 118.8 . .
C11 C12 H12 118.8 . .
N1 C20 H20A 109.5 . .
N1 C20 H20B 109.5 . .
H20A C20 H20B 109.5 . .
N1 C20 H20C 109.5 . .
H20A C20 H20C 109.5 . .
H20B C20 H20C 109.5 . .
C2 C3 C4 120.7(4) . .
C2 C3 H3 119.7 . .
C4 C3 H3 119.7 . .
C6 C5 C4 122.3(4) . .
C6 C5 H5 118.8 . .
C4 C5 H5 118.8 . .
O2 C22 H22A 109.5 . .
O2 C22 H22B 109.5 . .
H22A C22 H22B 109.5 . .
O2 C22 H22C 109.5 . .
H22A C22 H22C 109.5 . .
H22B C22 H22C 109.5 . .
C3 C4 C5 118.1(4) . .
C3 C4 C21 119.2(4) . .
C5 C4 C21 122.7(4) . .
N2 C19 H19A 109.5 . .
N2 C19 H19B 109.5 . .
H19A C19 H19B 109.5 . .
N2 C19 H19C 109.5 . .
H19A C19 H19C 109.5 . .
H19B C19 H19C 109.5 . .
C13 C18 H18A 109.5 . .
C13 C18 H18B 109.5 . .
H18A C18 H18B 109.5 . .
C13 C18 H18C 109.5 . .
H18A C18 H18C 109.5 . .
H18B C18 H18C 109.5 . .
O4 C17 H17A 109.5 . .
O4 C17 H17B 109.5 . .
H17A C17 H17B 109.5 . .
O4 C17 H17C 109.5 . .
H17A C17 H17C 109.5 . .
H17B C17 H17C 109.5 . .
C4 C21 H21A 109.5 . .
C4 C21 H21B 109.5 . .
H21A C21 H21B 109.5 . .
C4 C21 H21C 109.5 . .
H21A C21 H21C 109.5 . .
H21B C21 H21C 109.5 . .
C50 N3 Co2 176.1(3) . .
N3 C50 S1 179.3(4) . .
C54 C53 H53A 109.5 . .
C54 C53 H53B 109.5 . .
H53A C53 H53B 109.5 . .
C54 C53 H53C 109.5 . .
H53A C53 H53C 109.5 . .
H53B C53 H53C 109.5 . .
N4 C51 C52 177.3(11) . .
C51 C52 H52A 109.5 . .
C51 C52 H52B 109.5 . .
H52A C52 H52B 109.5 . .
C51 C52 H52C 109.5 . .
H52A C52 H52C 109.5 . .
H52B C52 H52C 109.5 . .
N5 C54 C53 175.1(14) . .

loop_
_geom_bond_atom_site_label_1
_geom_bond_atom_site_label_2
_geom_bond_distance
_geom_bond_site_symmetry_2
Co1 O1 2.071(2) .
Co1 O3 2.095(2) .
Co1 O5 2.102(2) .
Co1 O5 2.112(2) 3_666
Co1 N2 2.207(3) .
Co1 N1 2.218(3) .
Co2 O3 1.969(2) 3_666
Co2 O1 1.978(2) .
Co2 N3 1.988(3) .
Co2 O5 2.118(2) .
Co2 O4 2.339(3) 3_666
O5 Co1 2.112(2) 3_666
O5 H100 0.78(4) .
O3 C16 1.337(4) .
O3 Co2 1.969(2) 3_666
O1 C1 1.338(4) .
O4 C15 1.365(4) .
O4 C17 1.433(4) .
O4 Co2 2.339(3) 3_666
O2 C2 1.379(4) .
O2 C22 1.417(4) .
N1 C8 1.484(5) .
N1 C20 1.485(4) .
N1 C7 1.493(5) .
N2 C9 1.476(5) .
N2 C19 1.479(4) .
N2 C10 1.483(5) .
C1 C6 1.391(5) .
C1 C2 1.407(5) .
C16 C11 1.385(5) .
C16 C15 1.414(5) .
C15 C14 1.384(5) .
C7 C6 1.503(5) .
C7 H7A 0.9700 .
C7 H7B 0.9700 .
C2 C3 1.380(5) .
C6 C5 1.388(5) .
C8 C9 1.520(6) .
C8 H8A 0.9700 .
C8 H8B 0.9700 .
C14 C13 1.401(6) .
C14 H14 0.9300 .
C11 C12 1.404(5) .
C11 C10 1.510(5) .
C9 H9A 0.9700 .
C9 H9B 0.9700 .
C10 H10A 0.9700 .
C10 H10B 0.9700 .
C13 C12 1.369(5) .
C13 C18 1.522(5) .
C12 H12 0.9300 .
C20 H20A 0.9600 .
C20 H20B 0.9600 .
C20 H20C 0.9600 .
C3 C4 1.384(6) .
C3 H3 0.9300 .
C5 C4 1.393(6) .
C5 H5 0.9300 .
C22 H22A 0.9600 .
C22 H22B 0.9600 .
C22 H22C 0.9600 .
C4 C21 1.514(6) .
C19 H19A 0.9600 .
C19 H19B 0.9600 .
C19 H19C 0.9600 .
C18 H18A 0.9600 .
C18 H18B 0.9600 .
C18 H18C 0.9600 .
C17 H17A 0.9600 .
C17 H17B 0.9600 .
C17 H17C 0.9600 .
C21 H21A 0.9600 .
C21 H21B 0.9600 .
C21 H21C 0.9600 .
S1 C50 1.620(4) .
N3 C50 1.149(5) .
C53 C54 1.420(11) .
C53 H53A 0.9600 .
C53 H53B 0.9600 .
C53 H53C 0.9600 .
C51 N4 1.091(8) .
C51 C52 1.443(10) .
C52 H52A 0.9600 .
C52 H52B 0.9600 .
C52 H52C 0.9600 .
C54 N5 1.149(10) .
